data_4514209
loop_
_publ_author_name
'Zhou, Xukai'
'Luo, Yixin'
'Kong, Lingheng'
'Xu, Youwei'
'Zheng, Guangfan'
'Lan, Yu'
'Li, Xingwei'

_publ_section_title
;
 Cp*CoIII-Catalyzed Branch-Selective Hydroarylation of Alkynes via C--H
 Activation: Efficient Access to \a-gem-Vinylindoles
;
_journal_issue 10
_journal_name_full 'ACS Catalysis'
_journal_page_first 7296
_journal_paper_doi 10.1021/acscatal.7b02248
_journal_volume 7
_journal_year 2017
_chemical_formula_sum 'C35 H32 Cl2 N6'
_chemical_formula_weight 607.57
_chemical_name_systematic
;
 ?
;
_space_group_IT_number 2
_symmetry_cell_setting triclinic
_symmetry_space_group_name_Hall '-P 1'
_symmetry_space_group_name_H-M 'P -1'
_atom_sites_solution_hydrogens geom
_atom_sites_solution_primary direct
_atom_sites_solution_secondary difmap
_audit_creation_method SHELXL-97
_cell_angle_alpha 89.671(5)
_cell_angle_beta 67.670(6)
_cell_angle_gamma 63.388(7)
_cell_formula_units_Z 2
_cell_length_a 11.9189(8)
_cell_length_b 11.9269(8)
_cell_length_c 13.6776(9)
_cell_measurement_reflns_used 3195
_cell_measurement_temperature 293(2)
_cell_measurement_theta_max 29.0820
_cell_measurement_theta_min 3.4510
_cell_volume 1575.9(2)
_computing_structure_refinement 'SHELXL-97 (Sheldrick, 2008)'
_diffrn_ambient_temperature 293(2)
_diffrn_measured_fraction_theta_full 0.998
_diffrn_measured_fraction_theta_max 0.998
_diffrn_measurement_device_type 'Xcalibur, Atlas, Gemini ultra'
_diffrn_measurement_method '\w scans'
_diffrn_radiation_monochromator graphite
_diffrn_radiation_source 'fine-focus sealed tube'
_diffrn_radiation_type MoK\a
_diffrn_radiation_wavelength 0.71073
_diffrn_reflns_av_R_equivalents 0.0219
_diffrn_reflns_av_sigmaI/netI 0.0399
_diffrn_reflns_limit_h_max 10
_diffrn_reflns_limit_h_min -14
_diffrn_reflns_limit_k_max 14
_diffrn_reflns_limit_k_min -14
_diffrn_reflns_limit_l_max 16
_diffrn_reflns_limit_l_min -16
_diffrn_reflns_number 11125
_diffrn_reflns_theta_full 26.00
_diffrn_reflns_theta_max 26.00
_diffrn_reflns_theta_min 2.94
_exptl_absorpt_coefficient_mu 0.241
_exptl_crystal_colour colorless
_exptl_crystal_density_diffrn 1.280
_exptl_crystal_density_method 'not measured'
_exptl_crystal_description block
_exptl_crystal_F_000 636
_refine_diff_density_max 0.502
_refine_diff_density_min -0.527
_refine_diff_density_rms 0.047
_refine_ls_extinction_coef 0.020(3)
_refine_ls_extinction_expression Fc^*^=kFc[1+0.001xFc^2^\l^3^/sin(2\q)]^-1/4^
_refine_ls_extinction_method SHELXL
_refine_ls_goodness_of_fit_ref 0.929
_refine_ls_hydrogen_treatment mixed
_refine_ls_matrix_type full
_refine_ls_number_parameters 393
_refine_ls_number_reflns 6191
_refine_ls_number_restraints 2
_refine_ls_restrained_S_all 0.929
_refine_ls_R_factor_all 0.0865
_refine_ls_R_factor_gt 0.0585
_refine_ls_shift/su_max 0.000
_refine_ls_shift/su_mean 0.000
_refine_ls_structure_factor_coef Fsqd
_refine_ls_weighting_details 'calc w=1/[\s^2^(Fo^2^)+(0.1053P)^2^+1.0264P] where P=(Fo^2^+2Fc^2^)/3'
_refine_ls_weighting_scheme calc
_refine_ls_wR_factor_gt 0.1614
_refine_ls_wR_factor_ref 0.1908
_reflns_number_gt 4335
_reflns_number_total 6191
_reflns_threshold_expression >2\s(I)
_cod_data_source_file cs7b02248_si_002.cif
_cod_data_source_block zxk14-100-5
_cod_depositor_comments 'Adding full bibliography for 4514209.cif.'
_cod_original_cell_volume 1575.89(18)
_cod_database_code 4514209

loop_
_symmetry_equiv_pos_as_xyz
'x, y, z'
'-x, -y, -z'

loop_
_atom_site_label
_atom_site_type_symbol
_atom_site_fract_x
_atom_site_fract_y
_atom_site_fract_z
_atom_site_U_iso_or_equiv
_atom_site_adp_type
_atom_site_occupancy
_atom_site_symmetry_multiplicity
_atom_site_calc_flag
_atom_site_refinement_flags
C2 C 0.5946(5) 0.3764(5) 0.7382(4) 0.1085(15) Uani 1 1 d .
H2A H 0.5126 0.4261 0.8044 0.130 Uiso 1 1 calc R
H2B H 0.5678 0.3434 0.6913 0.130 Uiso 1 1 calc R
C4 C 0.1361(2) 0.9534(2) 0.48751(17) 0.0309(5) Uani 1 1 d .
C5 C 0.0576(2) 0.9056(2) 0.55255(16) 0.0304(5) Uani 1 1 d .
C6 C 0.2748(2) 0.8788(2) 0.47856(17) 0.0335(5) Uani 1 1 d .
N8 N 0.13997(18) 0.80122(17) 0.58637(14) 0.0330(4) Uani 1 1 d U
C8 C 0.2746(2) 0.7834(2) 0.54021(18) 0.0335(5) Uani 1 1 d U
C9 C 0.0863(2) 1.0631(2) 0.43154(17) 0.0321(5) Uani 1 1 d .
H9 H 0.1482 1.0382 0.3544 0.038 Uiso 1 1 calc R
C10 C 0.3981(2) 0.8820(2) 0.4229(2) 0.0426(6) Uani 1 1 d .
H10 H 0.4002 0.9445 0.3824 0.051 Uiso 1 1 calc R
C11 C 0.5171(3) 0.7908(3) 0.4289(2) 0.0524(7) Uani 1 1 d .
H11 H 0.6002 0.7916 0.3914 0.063 Uiso 1 1 calc R
C12 C 0.5145(3) 0.6977(3) 0.4904(2) 0.0514(7) Uani 1 1 d .
H12 H 0.5960 0.6375 0.4932 0.062 Uiso 1 1 calc R
C13 C 0.3943(2) 0.6927(2) 0.5469(2) 0.0426(6) Uani 1 1 d .
H13 H 0.3931 0.6308 0.5883 0.051 Uiso 1 1 calc R
C14 C 0.0938(2) 0.7334(2) 0.66138(17) 0.0335(5) Uani 1 1 d U
C16 C -0.0722(3) 0.7328(3) 0.8107(2) 0.0651(9) Uani 1 1 d .
H16 H -0.1598 0.7752 0.8676 0.078 Uiso 1 1 calc R
C17 C 0.0067(3) 0.6049(3) 0.8018(2) 0.0639(9) Uani 1 1 d .
H17 H -0.0246 0.5594 0.8504 0.077 Uiso 1 1 calc R
C18 C 0.1340(3) 0.5478(3) 0.7176(2) 0.0615(8) Uani 1 1 d .
H18 H 0.1920 0.4611 0.7102 0.074 Uiso 1 1 calc R
C20 C 0.0804(3) 1.1797(2) 0.4817(2) 0.0395(6) Uani 1 1 d .
H20 H 0.0110 1.2190 0.5510 0.047 Uiso 1 1 calc R
C21 C 0.1592(3) 1.2341(3) 0.4416(3) 0.0561(8) Uani 1 1 d .
C22 C 0.1372(4) 1.3469(3) 0.5113(4) 0.0899(13) Uani 1 1 d .
H22A H 0.1288 1.4156 0.4727 0.135 Uiso 1 1 calc R
H22B H 0.2147 1.3216 0.5290 0.135 Uiso 1 1 calc R
H22C H 0.0541 1.3750 0.5764 0.135 Uiso 1 1 calc R
C23 C 0.2750(3) 1.1907(4) 0.3311(3) 0.0827(12) Uani 1 1 d .
H23A H 0.2791 1.1211 0.2922 0.124 Uiso 1 1 calc R
H23B H 0.3609 1.1628 0.3369 0.124 Uiso 1 1 calc R
H23C H 0.2591 1.2604 0.2934 0.124 Uiso 1 1 calc R
C25 C 0.6064(2) 0.7359(2) -0.00303(18) 0.0355(5) Uani 1 1 d .
C26 C 0.5826(2) 0.9272(2) 0.05018(16) 0.0316(5) Uani 1 1 d .
C27 C 0.5407(2) 0.8705(2) -0.00341(17) 0.0328(5) Uani 1 1 d .
C28 C 0.4419(2) 0.9374(2) -0.05388(18) 0.0327(5) Uani 1 1 d .
H28 H 0.4826 0.8939 -0.1289 0.039 Uiso 1 1 calc R
C29 C 0.6904(2) 0.7146(2) 0.05183(17) 0.0355(5) Uani 1 1 d .
C30 C 0.7254(2) 0.8560(2) 0.15684(17) 0.0347(5) Uani 1 1 d .
C32 C 0.6961(3) 0.9844(3) 0.2940(2) 0.0537(7) Uani 1 1 d .
H32 H 0.6454 1.0614 0.3434 0.064 Uiso 1 1 calc R
C33 C 0.8188(3) 0.8949(3) 0.2933(2) 0.0581(8) Uani 1 1 d .
H33 H 0.8517 0.9088 0.3412 0.070 Uiso 1 1 calc R
C34 C 0.8903(3) 0.7843(3) 0.2187(2) 0.0553(7) Uani 1 1 d .
H34 H 0.9735 0.7211 0.2170 0.066 Uiso 1 1 calc R
C36 C 0.6038(3) 0.6318(2) -0.0463(2) 0.0489(7) Uani 1 1 d .
H36 H 0.5495 0.6436 -0.0834 0.059 Uiso 1 1 calc R
C37 C 0.6832(3) 0.5110(3) -0.0329(3) 0.0597(8) Uani 1 1 d .
H37 H 0.6818 0.4411 -0.0611 0.072 Uiso 1 1 calc R
C38 C 0.7648(3) 0.4925(3) 0.0220(2) 0.0560(7) Uani 1 1 d .
H38 H 0.8172 0.4103 0.0299 0.067 Uiso 1 1 calc R
C39 C 0.7699(3) 0.5932(2) 0.0650(2) 0.0460(6) Uani 1 1 d .
H39 H 0.8249 0.5803 0.1018 0.055 Uiso 1 1 calc R
C40 C 0.3062(3) 0.9363(2) 0.0094(2) 0.0424(6) Uani 1 1 d .
H40 H 0.2550 0.9844 0.0793 0.051 Uiso 1 1 calc R
C41 C 0.2510(3) 0.8761(3) -0.0214(3) 0.0548(7) Uani 1 1 d .
C42 C 0.1188(4) 0.8827(4) 0.0579(4) 0.0840(12) Uani 1 1 d .
H42A H 0.1376 0.8003 0.0763 0.126 Uiso 1 1 calc R
H42B H 0.0539 0.9072 0.0263 0.126 Uiso 1 1 calc R
H42C H 0.0806 0.9447 0.1218 0.126 Uiso 1 1 calc R
C43 C 0.3130(4) 0.7945(3) -0.1307(3) 0.0756(10) Uani 1 1 d .
H43A H 0.3981 0.7936 -0.1752 0.113 Uiso 1 1 calc R
H43B H 0.2495 0.8289 -0.1636 0.113 Uiso 1 1 calc R
H43C H 0.3309 0.7088 -0.1230 0.113 Uiso 1 1 calc R
N15 N -0.0299(2) 0.8002(2) 0.74190(17) 0.0518(6) Uani 1 1 d .
N19 N 0.1794(2) 0.61027(19) 0.64516(17) 0.0482(6) Uani 1 1 d .
N24 N 0.6751(2) 0.83376(17) 0.08531(14) 0.0345(4) Uani 1 1 d .
N31 N 0.6458(2) 0.9663(2) 0.22710(16) 0.0433(5) Uani 1 1 d .
N35 N 0.8465(2) 0.7622(2) 0.14784(18) 0.0477(5) Uani 1 1 d .
Cl1 Cl 0.7151(2) 0.24979(13) 0.76758(10) 0.1387(6) Uani 1 1 d .
Cl2 Cl 0.6599(2) 0.47407(17) 0.67617(14) 0.1616(7) Uani 1 1 d .

loop_
_atom_site_aniso_label
_atom_site_aniso_U_11
_atom_site_aniso_U_22
_atom_site_aniso_U_33
_atom_site_aniso_U_23
_atom_site_aniso_U_13
_atom_site_aniso_U_12
C2 0.118(4) 0.114(4) 0.084(3) -0.004(3) -0.034(3) -0.056(3)
C4 0.0266(10) 0.0300(11) 0.0351(11) 0.0086(9) -0.0155(9) -0.0109(9)
C5 0.0278(11) 0.0291(11) 0.0310(11) 0.0093(8) -0.0141(9) -0.0096(9)
C6 0.0303(11) 0.0317(12) 0.0372(12) 0.0089(9) -0.0167(9) -0.0119(9)
N8 0.0282(8) 0.0322(10) 0.0376(10) 0.0150(7) -0.0169(8) -0.0114(8)
C8 0.0290(9) 0.0326(12) 0.0374(12) 0.0097(9) -0.0162(9) -0.0118(9)
C9 0.0239(10) 0.0349(12) 0.0346(11) 0.0149(9) -0.0130(9) -0.0115(9)
C10 0.0319(12) 0.0395(14) 0.0551(15) 0.0171(11) -0.0189(11) -0.0158(11)
C11 0.0293(12) 0.0516(16) 0.0722(18) 0.0221(13) -0.0202(12) -0.0174(12)
C12 0.0312(13) 0.0457(15) 0.0727(18) 0.0183(13) -0.0285(13) -0.0098(11)
C13 0.0348(13) 0.0385(14) 0.0543(15) 0.0187(11) -0.0245(11) -0.0128(11)
C14 0.0326(11) 0.0347(12) 0.0327(11) 0.0136(8) -0.0168(9) -0.0134(10)
C16 0.0479(16) 0.0570(18) 0.0482(16) 0.0241(13) 0.0006(13) -0.0090(14)
C17 0.0588(18) 0.0542(18) 0.0555(17) 0.0327(14) -0.0101(14) -0.0207(15)
C18 0.0614(18) 0.0378(15) 0.0572(17) 0.0223(13) -0.0131(14) -0.0116(13)
C20 0.0355(12) 0.0347(13) 0.0560(14) 0.0201(11) -0.0280(11) -0.0161(10)
C21 0.0470(15) 0.0462(16) 0.095(2) 0.0373(15) -0.0436(16) -0.0270(13)
C22 0.093(3) 0.061(2) 0.166(4) 0.040(2) -0.087(3) -0.050(2)
C23 0.0501(18) 0.087(3) 0.118(3) 0.058(2) -0.0316(19) -0.0429(19)
C25 0.0406(13) 0.0277(12) 0.0372(12) 0.0092(9) -0.0163(10) -0.0158(10)
C26 0.0356(12) 0.0280(11) 0.0291(11) 0.0084(8) -0.0132(9) -0.0140(9)
C27 0.0351(12) 0.0282(11) 0.0342(11) 0.0082(9) -0.0144(9) -0.0146(10)
C28 0.0383(12) 0.0289(11) 0.0348(11) 0.0094(9) -0.0181(10) -0.0170(10)
C29 0.0424(13) 0.0300(12) 0.0345(12) 0.0103(9) -0.0162(10) -0.0177(10)
C30 0.0384(12) 0.0370(13) 0.0341(12) 0.0150(9) -0.0175(10) -0.0208(11)
C32 0.0693(19) 0.0514(17) 0.0464(15) 0.0075(12) -0.0328(14) -0.0271(15)
C33 0.0683(19) 0.066(2) 0.0609(17) 0.0177(15) -0.0447(16) -0.0343(16)
C34 0.0484(16) 0.0615(18) 0.0650(18) 0.0211(14) -0.0346(14) -0.0248(14)
C36 0.0616(17) 0.0344(14) 0.0594(16) 0.0102(11) -0.0344(14) -0.0226(13)
C37 0.078(2) 0.0326(14) 0.076(2) 0.0100(13) -0.0420(17) -0.0244(14)
C38 0.0677(19) 0.0299(14) 0.0723(19) 0.0181(12) -0.0382(16) -0.0179(13)
C39 0.0550(15) 0.0362(14) 0.0508(14) 0.0178(11) -0.0277(12) -0.0209(12)
C40 0.0411(13) 0.0343(13) 0.0520(14) 0.0174(11) -0.0208(11) -0.0176(11)
C41 0.0556(17) 0.0438(15) 0.088(2) 0.0341(15) -0.0437(16) -0.0315(14)
C42 0.060(2) 0.079(2) 0.135(3) 0.054(2) -0.046(2) -0.048(2)
C43 0.105(3) 0.061(2) 0.107(3) 0.0279(19) -0.072(2) -0.054(2)
N15 0.0417(12) 0.0413(12) 0.0433(12) 0.0169(9) -0.0056(10) -0.0070(10)
N19 0.0445(12) 0.0327(11) 0.0440(12) 0.0141(9) -0.0080(10) -0.0087(10)
N24 0.0422(11) 0.0293(10) 0.0369(10) 0.0109(8) -0.0213(9) -0.0172(9)
N31 0.0496(12) 0.0412(12) 0.0403(11) 0.0083(9) -0.0239(10) -0.0189(10)
N35 0.0433(12) 0.0465(13) 0.0533(13) 0.0113(10) -0.0254(10) -0.0177(10)
Cl1 0.2273(18) 0.0939(9) 0.0935(8) 0.0196(6) -0.0865(10) -0.0608(10)
Cl2 0.246(2) 0.1275(13) 0.1295(12) 0.0557(10) -0.0877(13) -0.0980(14)

loop_
_atom_type_symbol
_atom_type_description
_atom_type_scat_dispersion_real
_atom_type_scat_dispersion_imag
_atom_type_scat_source
C C 0.0033 0.0016 'International Tables Vol C Tables 4.2.6.8 and 6.1.1.4'
H H 0.0000 0.0000 'International Tables Vol C Tables 4.2.6.8 and 6.1.1.4'
N N 0.0061 0.0033 'International Tables Vol C Tables 4.2.6.8 and 6.1.1.4'
Cl Cl 0.1484 0.1585 'International Tables Vol C Tables 4.2.6.8 and 6.1.1.4'

loop_
_geom_angle_atom_site_label_1
_geom_angle_atom_site_label_2
_geom_angle_atom_site_label_3
_geom_angle
_geom_angle_site_symmetry_1
_geom_angle_site_symmetry_3
Cl1 C2 Cl2 111.5(3) . .
C5 C4 C6 107.97(19) . .
C5 C4 C9 125.44(19) . .
C6 C4 C9 126.6(2) . .
C4 C5 N8 109.43(19) . .
C4 C5 C9 126.45(19) . 2_576
N8 C5 C9 122.86(19) . 2_576
C10 C6 C8 119.2(2) . .
C10 C6 C4 133.9(2) . .
C8 C6 C4 106.87(19) . .
C8 N8 C14 125.22(18) . .
C8 N8 C5 108.17(17) . .
C14 N8 C5 126.38(18) . .
C13 C8 N8 130.8(2) . .
C13 C8 C6 121.6(2) . .
N8 C8 C6 107.55(18) . .
C5 C9 C20 108.90(18) 2_576 .
C5 C9 C4 107.48(18) 2_576 .
C20 C9 C4 110.17(18) . .
C11 C10 C6 118.9(2) . .
C10 C11 C12 120.9(2) . .
C13 C12 C11 121.6(2) . .
C12 C13 C8 117.8(2) . .
N19 C14 N15 126.8(2) . .
N19 C14 N8 116.59(19) . .
N15 C14 N8 116.6(2) . .
N15 C16 C17 123.2(2) . .
C18 C17 C16 116.0(3) . .
N19 C18 C17 123.0(3) . .
C21 C20 C9 129.7(3) . .
C20 C21 C23 125.1(3) . .
C20 C21 C22 119.5(3) . .
C23 C21 C22 115.3(3) . .
C36 C25 C29 119.1(2) . .
C36 C25 C27 133.5(2) . .
C29 C25 C27 107.4(2) . .
C27 C26 N24 109.28(19) . .
C27 C26 C28 125.8(2) . 2_675
N24 C26 C28 123.9(2) . 2_675
C26 C27 C25 108.0(2) . .
C26 C27 C28 125.8(2) . .
C25 C27 C28 126.3(2) . .
C26 C28 C27 107.70(18) 2_675 .
C26 C28 C40 110.23(19) 2_675 .
C27 C28 C40 109.49(18) . .
C39 C29 C25 121.8(2) . .
C39 C29 N24 130.9(2) . .
C25 C29 N24 107.28(19) . .
N31 C30 N35 127.3(2) . .
N31 C30 N24 116.6(2) . .
N35 C30 N24 116.0(2) . .
N31 C32 C33 123.0(3) . .
C34 C33 C32 116.4(3) . .
N35 C34 C33 123.2(3) . .
C37 C36 C25 118.9(3) . .
C36 C37 C38 121.0(3) . .
C39 C38 C37 121.4(2) . .
C38 C39 C29 117.9(2) . .
C41 C40 C28 128.9(3) . .
C40 C41 C42 119.5(3) . .
C40 C41 C43 125.4(3) . .
C42 C41 C43 115.1(3) . .
C14 N15 C16 115.2(2) . .
C14 N19 C18 115.7(2) . .
C29 N24 C30 124.53(19) . .
C29 N24 C26 108.06(18) . .
C30 N24 C26 126.59(19) . .
C30 N31 C32 115.2(2) . .
C30 N35 C34 114.9(2) . .

loop_
_geom_bond_atom_site_label_1
_geom_bond_atom_site_label_2
_geom_bond_distance
_geom_bond_site_symmetry_2
C2 Cl1 1.730(5) .
C2 Cl2 1.727(5) .
C4 C5 1.354(3) .
C4 C6 1.438(3) .
C4 C9 1.513(3) .
C5 N8 1.404(3) .
C5 C9 1.507(3) 2_576
C6 C10 1.393(3) .
C6 C8 1.413(3) .
N8 C8 1.394(3) .
N8 C14 1.404(3) .
C8 C13 1.389(3) .
C9 C5 1.507(3) 2_576
C9 C20 1.515(3) .
C10 C11 1.381(3) .
C11 C12 1.394(4) .
C12 C13 1.374(4) .
C14 N19 1.317(3) .
C14 N15 1.321(3) .
C16 N15 1.334(3) .
C16 C17 1.362(4) .
C17 C18 1.359(4) .
C18 N19 1.332(3) .
C20 C21 1.325(4) .
C21 C23 1.497(5) .
C21 C22 1.515(5) .
C25 C36 1.396(3) .
C25 C29 1.404(3) .
C25 C27 1.438(3) .
C26 C27 1.353(3) .
C26 N24 1.408(3) .
C26 C28 1.505(3) 2_675
C27 C28 1.506(3) .
C28 C26 1.505(3) 2_675
C28 C40 1.523(3) .
C29 C39 1.387(3) .
C29 N24 1.404(3) .
C30 N31 1.326(3) .
C30 N35 1.330(3) .
C30 N24 1.406(3) .
C32 N31 1.334(3) .
C32 C33 1.367(4) .
C33 C34 1.362(4) .
C34 N35 1.339(3) .
C36 C37 1.383(4) .
C37 C38 1.385(4) .
C38 C39 1.377(4) .
C40 C41 1.329(4) .
C41 C42 1.502(4) .
C41 C43 1.504(5) .
